data_4003098
loop_
_publ_author_name
'Pascal, Simon'
'Getmanenko, Yulia A.'
'Zhang, Yadong'
'Davydenko, Iryna'
'Ngo, Minh Hoang'
'Pilet, Guillaume'
'Redon, S\'ebastien'
'Bretonni\`ere, Yann'
'Maury, Olivier'
'Ledoux-Rak, Isabelle'
'Barlow, Stephen'
'Marder, Seth R.'
'Andraud, Chantal'

_publ_section_title
;
 Design of Near-Infrared-Absorbing Unsymmetrical Polymethine Dyes with
 Large Quadratic Hyperpolarizabilities
;
_journal_issue 10
_journal_name_full 'Chemistry of Materials'
_journal_page_first 3410
_journal_paper_doi 10.1021/acs.chemmater.8b00960
_journal_volume 30
_journal_year 2018
_chemical_formula_moiety 'C56 H61 Cl1 N3 O2'
_chemical_formula_sum 'C56 H61 Cl N3 O2'
_chemical_formula_weight 843.57
_space_group_IT_number 2
_space_group_name_Hall '-P 1'
_space_group_name_H-M_alt 'P -1'
_symmetry_cell_setting triclinic
_symmetry_space_group_name_Hall '-P 1'
_symmetry_space_group_name_H-M 'P -1'
_atom_sites_solution_hydrogens difmap
_atom_sites_solution_primary direct
_cell_angle_alpha 78.844(4)
_cell_angle_beta 82.313(5)
_cell_angle_gamma 64.432(6)
_cell_formula_units_Z 2
_cell_length_a 12.8656(9)
_cell_length_b 13.6192(7)
_cell_length_c 15.3699(9)
_cell_measurement_reflns_used 6230
_cell_measurement_temperature 293
_cell_measurement_theta_max 29
_cell_measurement_theta_min 3
_cell_volume 2379.6(3)
_computing_cell_refinement 'CrysAlis, (Oxford Diffraction, 2002)'
_computing_data_collection 'Gemini, (Oxford Diffraction, 2006)'
_computing_data_reduction 'CrysAlis, (Oxford Diffraction, 2002)'
_computing_molecular_graphics 'CAMERON (Watkin et al., 1996)'
_computing_publication_material 'CRYSTALS (Betteridge et al., 2003)'
_computing_structure_refinement 'CRYSTALS (Betteridge et al., 2003)'
_computing_structure_solution 'SIR97 (Altomare et al., 1999)'
_diffrn_ambient_temperature 293
_diffrn_measured_fraction_theta_full 0.978
_diffrn_measured_fraction_theta_max 0.940
_diffrn_measurement_device Area
_diffrn_measurement_device_type 'Oxford Diffraction Gemini'
_diffrn_measurement_method \w/2\q
_diffrn_radiation_monochromator graphite
_diffrn_radiation_type 'Mo K\a'
_diffrn_radiation_wavelength 0.71069
_diffrn_reflns_av_R_equivalents 0.029
_diffrn_reflns_limit_h_max 16
_diffrn_reflns_limit_h_min -16
_diffrn_reflns_limit_k_max 16
_diffrn_reflns_limit_k_min -17
_diffrn_reflns_limit_l_max 21
_diffrn_reflns_limit_l_min -17
_diffrn_reflns_number 19696
_diffrn_reflns_theta_full 25.169
_diffrn_reflns_theta_max 29.267
_diffrn_reflns_theta_min 2.890
_diffrn_standards_number 0
_exptl_absorpt_coefficient_mu 0.124
_exptl_absorpt_correction_T_max 0.98
_exptl_absorpt_correction_T_min 0.94
_exptl_absorpt_correction_type analytical
_exptl_absorpt_process_details
; 
 Analytical Absorption (De Meulenaer & Tompa, 1965) 
;
_exptl_crystal_colour green
_exptl_crystal_density_diffrn 1.174
_exptl_crystal_density_method 'not measured'
_exptl_crystal_description needle
_exptl_crystal_F_000 902
_exptl_crystal_size_max 0.745
_exptl_crystal_size_mid 0.234
_exptl_crystal_size_min 0.146
_refine_diff_density_max 1.00
_refine_diff_density_min -0.48
_refine_ls_extinction_coef 80(30)
_refine_ls_extinction_method 'Larson (1970), Equation 22'
_refine_ls_goodness_of_fit_ref 0.9399
_refine_ls_hydrogen_treatment constr
_refine_ls_matrix_type full
_refine_ls_number_parameters 560
_refine_ls_number_reflns 5703
_refine_ls_number_restraints 24
_refine_ls_R_factor_all 0.1547
_refine_ls_R_factor_gt 0.1144
_refine_ls_shift/su_max 0.0002019
_refine_ls_shift/su_mean 0.0000117
_refine_ls_structure_factor_coef F
_refine_ls_weighting_details
;
 Method, part 1, Chebychev polynomial, (Watkin, 1994, Prince, 1982) 
 [weight] = 1.0/[A~0~*T~0~(x)+A~1~*T~1~(x) ... +A~n-1~]*T~n-1~(x)] 
 where A~i~ are the Chebychev coefficients listed below and x= Fcalc/Fmax 
 Method = Robust Weighting (Prince, 1982) 
 W = [weight] * [1-(deltaF/6*sigmaF)^2^]^2^ 
 A~i~ are: 
 5.73 2.21 3.92 
;
_refine_ls_weighting_scheme calc
_refine_ls_wR_factor_all 0.1330
_refine_ls_wR_factor_gt 0.1047
_refine_ls_wR_factor_ref 0.0997
_reflns_limit_h_max 16
_reflns_limit_h_min -15
_reflns_limit_k_max 17
_reflns_limit_k_min -17
_reflns_limit_l_max 21
_reflns_limit_l_min 0
_reflns_number_gt 6950
_reflns_number_total 10938
_reflns_threshold_expression I>2.0\s(I)
_oxford_diffrn_Wilson_B_factor 0.00
_oxford_diffrn_Wilson_scale 0.00
_oxford_refine_ls_r_factor_ref 0.1014
_oxford_refine_ls_scale 1.561(5)
_oxford_reflns_number_all 10929
_oxford_reflns_threshold_expression_ref I>3.0\s(I)
_cod_data_source_file cm8b00960_si_002.cif
_cod_data_source_block 1
_cod_original_cell_volume 2379.6(2)
_cod_original_sg_symbol_H-M 'P -1 '
_cod_original_formula_sum 'C56 H61 Cl1 N3 O2'
_cod_database_code 4003098

loop_
_symmetry_equiv_pos_as_xyz
x,y,z
-x,-y,-z

loop_
_atom_site_label
_atom_site_type_symbol
_atom_site_fract_x
_atom_site_fract_y
_atom_site_fract_z
_atom_site_U_iso_or_equiv
_atom_site_occupancy
_atom_site_adp_type
_atom_site_refinement_flags_posn
_atom_site_refinement_flags_adp
Cl1 Cl 0.36648(14) 0.39272(10) 0.62793(10) 0.0766 1.0000 Uani . .
C2 C 0.3361(4) 0.5177(3) 0.5571(3) 0.0484 1.0000 Uani . .
C3 C 0.2733(4) 0.5384(3) 0.4850(3) 0.0520 1.0000 Uani . .
C4 C 0.2332(4) 0.4634(4) 0.4669(3) 0.0542 1.0000 Uani . .
C5 C 0.1617(4) 0.4802(4) 0.4016(3) 0.0582 1.0000 Uani . .
C6 C 0.1123(4) 0.4104(3) 0.3904(3) 0.0472 1.0000 Uani . .
C7 C 0.0272(4) 0.4376(3) 0.3321(3) 0.0425 1.0000 Uani . .
C8 C -0.0021(4) 0.3465(3) 0.3374(3) 0.0447 1.0000 Uani . .
O9 O 0.0629(3) 0.2632(2) 0.3961(2) 0.0553 1.0000 Uani . .
C10 C 0.1396(4) 0.2952(4) 0.4370(3) 0.0507 1.0000 Uani . .
C11 C 0.2611(5) 0.2142(4) 0.4184(4) 0.0685 1.0000 Uani . .
C12 C 0.1021(6) 0.2865(5) 0.5360(3) 0.0724 1.0000 Uani . .
C13 C -0.0773(4) 0.3334(4) 0.2914(3) 0.0475 1.0000 Uani . .
C14 C -0.0887(5) 0.2317(4) 0.3059(3) 0.0615 1.0000 Uani . .
N15 N -0.0986(5) 0.1513(4) 0.3157(4) 0.0960 1.0000 Uani . .
C16 C -0.1479(5) 0.4176(4) 0.2263(3) 0.0606 1.0000 Uani . .
N17 N -0.2045(5) 0.4810(4) 0.1742(4) 0.0979 1.0000 Uani . .
C18 C -0.0201(4) 0.5404(4) 0.2758(3) 0.0560 1.0000 Uani . .
N19 N -0.0535(5) 0.6249(4) 0.2332(4) 0.0868 1.0000 Uani . .
C20 C 0.2442(5) 0.6454(4) 0.4266(4) 0.1036 1.0000 Uani . .
C21 C 0.2594(5) 0.7307(4) 0.4547(3) 0.0829 1.0000 Uani . .
C22 C 0.2213(6) 0.8448(4) 0.3988(4) 0.0803 1.0000 Uani . U
C23 C 0.3179(9) 0.8392(7) 0.3321(6) 0.1408 1.0000 Uani . U
C24 C 0.1192(8) 0.8727(6) 0.3439(6) 0.1279 1.0000 Uani . U
C25 C 0.1931(9) 0.9351(6) 0.4506(6) 0.1315 1.0000 Uani . U
C26 C 0.3364(4) 0.7049(4) 0.5266(3) 0.0674 1.0000 Uani . .
C27 C 0.3707(4) 0.5943(3) 0.5823(3) 0.0466 1.0000 Uani . .
C28 C 0.4358(4) 0.5668(3) 0.6551(3) 0.0470 1.0000 Uani . .
C29 C 0.4740(4) 0.6345(4) 0.6870(3) 0.0513 1.0000 Uani . .
C30 C 0.5440(4) 0.6011(3) 0.7573(3) 0.0446 1.0000 Uani . .
C31 C 0.5786(4) 0.6744(3) 0.7884(3) 0.0476 1.0000 Uani . .
C32 C 0.6477(4) 0.6423(3) 0.8556(3) 0.0419 1.0000 Uani . .
O33 O 0.6895(3) 0.5353(2) 0.89792(19) 0.0468 1.0000 Uani . .
C34 C 0.6563(4) 0.4619(3) 0.8746(3) 0.0413 1.0000 Uani . .
C35 C 0.5867(4) 0.4916(3) 0.8070(3) 0.0455 1.0000 Uani . .
C36 C 0.7089(3) 0.3516(3) 0.9311(3) 0.0390 1.0000 Uani . .
C37 C 0.8408(4) 0.3026(4) 0.9180(3) 0.0558 1.0000 Uani . .
C38 C 0.8943(4) 0.1909(4) 0.9766(4) 0.0602 1.0000 Uani . .
C39 C 0.8590(5) 0.2057(4) 1.0733(4) 0.0647 1.0000 Uani . .
C40 C 0.7285(5) 0.2502(4) 1.0880(3) 0.0639 1.0000 Uani . .
C41 C 0.6748(4) 0.3628(4) 1.0290(3) 0.0556 1.0000 Uani . .
C42 C 0.6857(5) 0.1719(5) 1.0621(4) 0.0785 1.0000 Uani . .
C43 C 0.7214(5) 0.1588(4) 0.9660(4) 0.0708 1.0000 Uani . .
C44 C 0.8511(5) 0.1128(4) 0.9528(4) 0.0740 1.0000 Uani . .
C45 C 0.6680(4) 0.2707(3) 0.9058(3) 0.0558 1.0000 Uani . .
C46 C 0.6938(4) 0.7067(3) 0.8956(3) 0.0419 1.0000 Uani . .
C47 C 0.6381(5) 0.8305(4) 0.8578(3) 0.0569 1.0000 Uani . .
C48 C 0.6894(5) 0.8928(4) 0.9000(4) 0.0661 1.0000 Uani . .
C49 C 0.6631(5) 0.8788(4) 0.9998(4) 0.0715 1.0000 Uani . .
C50 C 0.7198(5) 0.7573(4) 1.0376(3) 0.0625 1.0000 Uani . .
C51 C 0.6672(4) 0.6954(4) 0.9969(3) 0.0522 1.0000 Uani . .
C52 C 0.8477(5) 0.7117(5) 1.0181(4) 0.0714 1.0000 Uani . .
C53 C 0.8728(5) 0.7269(5) 0.9183(4) 0.0722 1.0000 Uani . .
C54 C 0.8176(6) 0.8474(5) 0.8797(4) 0.0818 1.0000 Uani . .
C55 C 0.8244(4) 0.6623(4) 0.8770(4) 0.0606 1.0000 Uani . .
C56 C 0.2415(5) 0.0621(5) 0.7262(4) 0.0689 1.0000 Uani . .
C57 C 0.2889(7) -0.0158(5) 0.6704(5) 0.0869 1.0000 Uani . .
C58 C 0.3960(9) -0.0353(6) 0.6303(6) 0.1116 1.0000 Uani . .
C59 C 0.4568(7) 0.0191(6) 0.6447(6) 0.1151 1.0000 Uani . .
C60 C 0.4108(7) 0.0963(7) 0.7033(6) 0.1110 1.0000 Uani . .
C61 C 0.3061(7) 0.1168(5) 0.7402(5) 0.0899 1.0000 Uani . .
C62 C 0.1268(7) 0.0871(6) 0.7684(5) 0.1064 1.0000 Uani . .
H41 H 0.2562 0.3961 0.5051 0.0619 1.0000 Uiso R .
H51 H 0.1455 0.5443 0.3589 0.0675 1.0000 Uiso R .
H112 H 0.2683 0.1407 0.4241 0.1062 1.0000 Uiso R .
H111 H 0.3093 0.2160 0.4610 0.1063 1.0000 Uiso R .
H113 H 0.2899 0.2349 0.3600 0.1061 1.0000 Uiso R .
H122 H 0.0934 0.2201 0.5558 0.1011 1.0000 Uiso R .
H121 H 0.1611 0.2878 0.5693 0.1012 1.0000 Uiso R .
H123 H 0.0302 0.3482 0.5466 0.1012 1.0000 Uiso R .
H231 H 0.2866 0.8981 0.2819 0.3160 1.0000 Uiso R .
H233 H 0.3786 0.8462 0.3542 0.3160 1.0000 Uiso R .
H232 H 0.3455 0.7701 0.3096 0.3161 1.0000 Uiso R .
H241 H 0.1032 0.9419 0.3065 0.2549 1.0000 Uiso R .
H243 H 0.0542 0.8737 0.3806 0.2551 1.0000 Uiso R .
H242 H 0.1455 0.8156 0.3075 0.2550 1.0000 Uiso R .
H251 H 0.1403 1.0034 0.4189 0.2959 1.0000 Uiso R .
H252 H 0.2561 0.9437 0.4661 0.2960 1.0000 Uiso R .
H253 H 0.1497 0.9188 0.5052 0.2960 1.0000 Uiso R .
H281 H 0.4530 0.4971 0.6895 0.0566 1.0000 Uiso R .
H291 H 0.4499 0.7077 0.6574 0.0635 1.0000 Uiso R .
H311 H 0.5497 0.7476 0.7607 0.0494 1.0000 Uiso R .
H351 H 0.5661 0.4370 0.7915 0.0567 1.0000 Uiso R .
H371 H 0.8673 0.3551 0.9346 0.0659 1.0000 Uiso R .
H372 H 0.8638 0.2957 0.8567 0.0656 1.0000 Uiso R .
H381 H 0.9793 0.1586 0.9673 0.0902 1.0000 Uiso R .
H391 H 0.8818 0.2608 1.0860 0.0753 1.0000 Uiso R .
H392 H 0.8947 0.1370 1.1134 0.0752 1.0000 Uiso R .
H401 H 0.7048 0.2597 1.1505 0.0711 1.0000 Uiso R .
H411 H 0.7003 0.4149 1.0453 0.0744 1.0000 Uiso R .
H412 H 0.5898 0.3923 1.0373 0.0743 1.0000 Uiso R .
H421 H 0.7153 0.1007 1.1017 0.0949 1.0000 Uiso R .
H422 H 0.6007 0.2034 1.0704 0.0953 1.0000 Uiso R .
H431 H 0.6940 0.1071 0.9493 0.0832 1.0000 Uiso R .
H441 H 0.8856 0.0393 0.9878 0.0843 1.0000 Uiso R .
H442 H 0.8720 0.1044 0.8897 0.0843 1.0000 Uiso R .
H452 H 0.5839 0.3025 0.9138 0.0811 1.0000 Uiso R .
H451 H 0.6900 0.2621 0.8440 0.0815 1.0000 Uiso R .
H471 H 0.5533 0.8624 0.8698 0.0717 1.0000 Uiso R .
H472 H 0.6523 0.8416 0.7947 0.0716 1.0000 Uiso R .
H481 H 0.6540 0.9714 0.8739 0.0815 1.0000 Uiso R .
H491 H 0.6903 0.9218 1.0287 0.0945 1.0000 Uiso R .
H492 H 0.5757 0.9089 1.0118 0.0947 1.0000 Uiso R .
H501 H 0.7036 0.7483 1.1024 0.0668 1.0000 Uiso R .
H511 H 0.6981 0.6187 1.0234 0.0665 1.0000 Uiso R .
H512 H 0.5827 0.7294 1.0074 0.0662 1.0000 Uiso R .
H521 H 0.8773 0.7546 1.0453 0.0884 1.0000 Uiso R .
H522 H 0.8826 0.6354 1.0467 0.0888 1.0000 Uiso R .
H531 H 0.9587 0.6942 0.9050 0.0925 1.0000 Uiso R .
H541 H 0.8486 0.8890 0.9073 0.1033 1.0000 Uiso R .
H542 H 0.8338 0.8597 0.8161 0.1036 1.0000 Uiso R .
H551 H 0.8596 0.5847 0.9009 0.0821 1.0000 Uiso R .
H552 H 0.8401 0.6714 0.8129 0.0823 1.0000 Uiso R .
H571 H 0.2471 -0.0554 0.6593 0.1103 1.0000 Uiso R .
H581 H 0.4303 -0.0902 0.5921 0.1242 1.0000 Uiso R .
H591 H 0.5274 0.0064 0.6140 0.1411 1.0000 Uiso R .
H601 H 0.4529 0.1329 0.7207 0.1324 1.0000 Uiso R .
H611 H 0.2703 0.1706 0.7786 0.1053 1.0000 Uiso R .
H621 H 0.1253 0.0976 0.8298 0.1592 1.0000 Uiso R .
H622 H 0.1051 0.0261 0.7694 0.1593 1.0000 Uiso R .
H623 H 0.0710 0.1530 0.7372 0.1590 1.0000 Uiso R .
H261 H 0.3661 0.7562 0.5350 0.0870 1.0000 Uiso R .
H201 H 0.2314 0.6518 0.3645 0.1074 1.0000 Uiso R .

loop_
_atom_site_aniso_label
_atom_site_aniso_U_11
_atom_site_aniso_U_22
_atom_site_aniso_U_33
_atom_site_aniso_U_23
_atom_site_aniso_U_13
_atom_site_aniso_U_12
Cl1 0.1071(11) 0.0490(6) 0.0877(9) 0.0100(6) -0.0562(8) -0.0396(7)
C2 0.052(3) 0.039(2) 0.058(3) -0.0060(19) -0.019(2) -0.018(2)
C3 0.058(3) 0.045(2) 0.060(3) -0.009(2) -0.024(2) -0.022(2)
C4 0.056(3) 0.044(2) 0.068(3) -0.010(2) -0.024(2) -0.021(2)
C5 0.073(3) 0.049(2) 0.064(3) -0.007(2) -0.028(3) -0.030(2)
C6 0.056(3) 0.047(2) 0.046(2) -0.0132(19) -0.012(2) -0.023(2)
C7 0.050(3) 0.042(2) 0.040(2) -0.0091(17) -0.0084(19) -0.0208(19)
C8 0.058(3) 0.045(2) 0.038(2) -0.0064(17) -0.010(2) -0.026(2)
O9 0.073(2) 0.0473(16) 0.0578(18) 0.0003(14) -0.0276(16) -0.0329(16)
C10 0.060(3) 0.049(2) 0.048(2) -0.0087(19) -0.019(2) -0.022(2)
C11 0.064(3) 0.054(3) 0.086(4) -0.020(3) -0.017(3) -0.016(3)
C12 0.103(5) 0.075(3) 0.050(3) -0.003(2) -0.020(3) -0.045(3)
C13 0.058(3) 0.050(2) 0.045(2) -0.0058(19) -0.010(2) -0.031(2)
C14 0.080(4) 0.068(3) 0.053(3) -0.004(2) -0.024(3) -0.043(3)
N15 0.141(5) 0.075(3) 0.107(4) 0.006(3) -0.046(4) -0.074(4)
C16 0.077(4) 0.065(3) 0.057(3) -0.003(2) -0.023(3) -0.042(3)
N17 0.124(5) 0.083(3) 0.098(4) 0.020(3) -0.069(4) -0.049(3)
C18 0.069(3) 0.050(3) 0.058(3) -0.004(2) -0.026(2) -0.029(2)
N19 0.114(4) 0.058(3) 0.095(4) 0.010(3) -0.046(3) -0.040(3)
C20 0.179(7) 0.066(3) 0.100(4) 0.026(3) -0.098(5) -0.074(4)
C21 0.140(5) 0.048(3) 0.079(4) 0.009(2) -0.071(4) -0.047(3)
C22 0.128(4) 0.064(3) 0.075(3) 0.015(2) -0.051(3) -0.061(3)
C23 0.155(7) 0.118(5) 0.124(6) 0.043(5) -0.001(5) -0.061(5)
C24 0.168(6) 0.082(4) 0.138(6) 0.030(4) -0.089(5) -0.053(4)
C25 0.202(7) 0.070(4) 0.116(5) 0.001(4) -0.057(5) -0.042(5)
C26 0.092(4) 0.053(3) 0.077(3) 0.011(2) -0.052(3) -0.044(3)
C27 0.050(3) 0.045(2) 0.052(2) -0.0112(19) -0.014(2) -0.022(2)
C28 0.050(3) 0.043(2) 0.053(3) -0.0069(19) -0.017(2) -0.020(2)
C29 0.060(3) 0.048(2) 0.053(3) -0.003(2) -0.023(2) -0.026(2)
C30 0.052(3) 0.044(2) 0.046(2) -0.0062(18) -0.015(2) -0.025(2)
C31 0.059(3) 0.039(2) 0.053(2) -0.0029(18) -0.021(2) -0.025(2)
C32 0.050(3) 0.037(2) 0.046(2) -0.0053(17) -0.0092(19) -0.0234(19)
O33 0.0599(19) 0.0390(14) 0.0527(17) -0.0028(12) -0.0236(14) -0.0271(14)
C34 0.046(2) 0.038(2) 0.048(2) -0.0101(17) -0.0113(19) -0.0209(19)
C35 0.057(3) 0.040(2) 0.051(2) -0.0089(18) -0.017(2) -0.026(2)
C36 0.040(2) 0.037(2) 0.046(2) -0.0066(17) -0.0109(18) -0.0187(18)
C37 0.047(3) 0.052(3) 0.067(3) -0.001(2) -0.007(2) -0.021(2)
C38 0.043(3) 0.048(3) 0.083(4) -0.002(2) -0.009(2) -0.014(2)
C39 0.068(3) 0.053(3) 0.075(3) 0.005(2) -0.035(3) -0.024(3)
C40 0.072(4) 0.063(3) 0.047(3) 0.003(2) -0.007(2) -0.022(3)
C41 0.058(3) 0.053(3) 0.047(3) -0.008(2) -0.006(2) -0.015(2)
C42 0.062(4) 0.077(4) 0.096(4) 0.031(3) -0.020(3) -0.042(3)
C43 0.088(4) 0.043(2) 0.098(4) 0.009(3) -0.046(3) -0.040(3)
C44 0.086(4) 0.039(2) 0.089(4) -0.008(3) -0.027(3) -0.013(3)
C45 0.065(3) 0.043(2) 0.070(3) -0.005(2) -0.025(2) -0.028(2)
C46 0.052(3) 0.042(2) 0.044(2) -0.0059(17) -0.0147(19) -0.028(2)
C47 0.072(3) 0.047(2) 0.062(3) 0.001(2) -0.026(3) -0.032(2)
C48 0.091(4) 0.048(3) 0.078(4) -0.005(2) -0.025(3) -0.043(3)
C49 0.094(4) 0.054(3) 0.082(4) -0.030(3) -0.011(3) -0.035(3)
C50 0.093(4) 0.069(3) 0.050(3) -0.015(2) -0.012(3) -0.052(3)
C51 0.065(3) 0.055(3) 0.049(2) -0.010(2) -0.012(2) -0.033(2)
C52 0.079(4) 0.072(3) 0.084(4) -0.006(3) -0.039(3) -0.045(3)
C53 0.058(3) 0.085(4) 0.100(4) -0.028(3) -0.007(3) -0.048(3)
C54 0.114(5) 0.093(4) 0.081(4) -0.012(3) -0.010(3) -0.082(4)
C55 0.054(3) 0.071(3) 0.072(3) -0.029(3) 0.004(2) -0.035(3)
C56 0.070(4) 0.066(3) 0.065(3) 0.011(3) -0.015(3) -0.029(3)
C57 0.115(6) 0.064(4) 0.093(5) -0.017(3) -0.011(4) -0.045(4)
C58 0.153(8) 0.073(4) 0.106(6) -0.023(4) -0.014(6) -0.039(5)
C59 0.079(5) 0.080(5) 0.157(8) -0.013(5) 0.013(5) -0.014(4)
C60 0.080(5) 0.105(6) 0.160(8) -0.032(5) -0.001(5) -0.046(5)
C61 0.094(5) 0.079(4) 0.106(5) -0.028(4) -0.021(4) -0.035(4)
C62 0.107(6) 0.096(5) 0.112(6) 0.017(4) -0.014(5) -0.050(4)

loop_
_atom_type_symbol
_atom_type_scat_dispersion_real
_atom_type_scat_dispersion_imag
_atom_type_scat_Cromer_Mann_a1
_atom_type_scat_Cromer_Mann_b1
_atom_type_scat_Cromer_Mann_a2
_atom_type_scat_Cromer_Mann_b2
_atom_type_scat_Cromer_Mann_a3
_atom_type_scat_Cromer_Mann_b3
_atom_type_scat_Cromer_Mann_a4
_atom_type_scat_Cromer_Mann_b4
_atom_type_scat_Cromer_Mann_c
_atom_type_scat_source
C 0.0033 0.0016 2.3100 20.8439 1.0200 10.2075 1.5886 0.5687 0.8650 51.6512 0.2156 'International Tables Vol C 4.2.6.8 and 6.1.1.4'
H 0.0000 0.0000 0.4930 10.5109 0.3229 26.1257 0.1402 3.1424 0.0408 57.7998 0.0030 'International Tables Vol C 4.2.6.8 and 6.1.1.4'
N 0.0061 0.0033 12.2126 0.0057 3.1322 9.8933 2.0125 28.9975 1.1663 0.5826 -11.5290 'International Tables Vol C 4.2.6.8 and 6.1.1.4'
O 0.0106 0.0060 3.0485 13.2771 2.2868 5.7011 1.5463 0.3239 0.8670 32.9089 0.2508 'International Tables Vol C 4.2.6.8 and 6.1.1.4'
Cl 0.1484 0.1585 11.4604 0.0104 7.1964 1.1662 6.2556 18.5194 1.6455 47.7784 -9.5574 'International Tables Vol C 4.2.6.8 and 6.1.1.4'

loop_
_geom_angle_atom_site_label_1
_geom_angle_atom_site_label_2
_geom_angle_atom_site_label_3
_geom_angle
_geom_angle_publ_flag
Cl1 C2 C3 117.7(3) yes
Cl1 C2 C27 117.4(3) yes
C3 C2 C27 124.7(4) yes
C2 C3 C4 122.5(4) yes
C2 C3 C20 117.9(4) yes
C4 C3 C20 119.6(4) yes
C3 C4 C5 127.0(4) yes
C3 C4 H41 115.8 no
C5 C4 H41 117.2 no
C4 C5 C6 126.4(4) yes
C4 C5 H51 117.2 no
C6 C5 H51 116.4 no
C5 C6 C7 124.6(4) yes
C5 C6 C10 127.7(4) yes
C7 C6 C10 107.8(3) yes
C6 C7 C8 109.5(4) yes
C6 C7 C18 123.9(4) yes
C8 C7 C18 126.6(4) yes
C7 C8 O9 109.3(3) yes
C7 C8 C13 130.7(4) yes
O9 C8 C13 119.9(4) yes
C8 O9 C10 110.7(3) yes
C6 C10 O9 102.8(3) yes
C6 C10 C11 114.1(4) yes
O9 C10 C11 106.7(4) yes
C6 C10 C12 114.8(4) yes
O9 C10 C12 104.3(4) yes
C11 C10 C12 112.8(4) yes
C10 C11 H112 112.9 no
C10 C11 H111 107.9 no
H112 C11 H111 108.1 no
C10 C11 H113 110.8 no
H112 C11 H113 109.4 no
H111 C11 H113 107.5 no
C10 C12 H122 110.4 no
C10 C12 H121 108.8 no
H122 C12 H121 109.4 no
C10 C12 H123 110.3 no
H122 C12 H123 109.5 no
H121 C12 H123 108.4 no
C8 C13 C14 120.6(4) yes
C8 C13 C16 123.3(4) yes
C14 C13 C16 116.1(4) yes
C13 C14 N15 178.5(5) yes
C13 C16 N17 177.4(5) yes
C7 C18 N19 175.4(5) yes
C3 C20 C21 119.9(4) yes
C3 C20 H201 119.8 no
C21 C20 H201 118.8 no
C20 C21 C22 120.9(4) yes
C20 C21 C26 120.0(4) yes
C22 C21 C26 117.5(4) yes
C21 C22 C23 106.2(6) yes
C21 C22 C24 112.5(5) yes
C23 C22 C24 104.7(7) yes
C21 C22 C25 114.1(5) yes
C23 C22 C25 110.3(7) yes
C24 C22 C25 108.7(6) yes
C22 C23 H231 108.0 no
C22 C23 H233 114.0 no
H231 C23 H233 109.3 no
C22 C23 H232 107.7 no
H231 C23 H232 106.9 no
H233 C23 H232 110.7 no
C22 C24 H241 109.1 no
C22 C24 H243 111.2 no
H241 C24 H243 111.5 no
C22 C24 H242 104.8 no
H241 C24 H242 108.9 no
H243 C24 H242 111.1 no
C22 C25 H251 109.4 no
C22 C25 H252 115.8 no
H251 C25 H252 110.1 no
C22 C25 H253 106.0 no
H251 C25 H253 106.0 no
H252 C25 H253 109.2 no
C21 C26 C27 117.1(4) yes
C21 C26 H261 121.0 no
C27 C26 H261 121.8 no
C26 C27 C2 117.9(3) yes
C26 C27 C28 120.6(4) yes
C2 C27 C28 121.4(4) yes
C27 C28 C29 126.9(4) yes
C27 C28 H281 117.6 no
C29 C28 H281 115.4 no
C28 C29 C30 124.6(4) yes
C28 C29 H291 116.6 no
C30 C29 H291 118.8 no
C29 C30 C31 122.3(4) yes
C29 C30 C35 123.7(4) yes
C31 C30 C35 114.0(3) yes
C30 C31 C32 122.7(4) yes
C30 C31 H311 117.5 no
C32 C31 H311 119.9 no
C31 C32 O33 120.5(3) yes
C31 C32 C46 129.8(4) yes
O33 C32 C46 109.7(3) yes
C32 O33 C34 120.2(3) yes
O33 C34 C35 120.6(3) yes
O33 C34 C36 111.2(3) yes
C35 C34 C36 128.1(3) yes
C30 C35 C34 121.9(3) yes
C30 C35 H351 119.7 no
C34 C35 H351 118.4 no
C34 C36 C37 110.6(3) yes
C34 C36 C41 110.0(3) yes
C37 C36 C41 108.9(3) yes
C34 C36 C45 110.7(3) yes
C37 C36 C45 107.7(4) yes
C41 C36 C45 108.9(4) yes
C36 C37 C38 110.5(4) yes
C36 C37 H371 107.6 no
C38 C37 H371 110.0 no
C36 C37 H372 110.1 no
C38 C37 H372 110.5 no
H371 C37 H372 108.0 no
C37 C38 C39 109.0(4) yes
C37 C38 C44 109.6(4) yes
C39 C38 C44 109.1(4) yes
C37 C38 H381 110.5 no
C39 C38 H381 110.3 no
C44 C38 H381 108.2 no
C38 C39 C40 110.0(4) yes
C38 C39 H391 108.0 no
C40 C39 H391 107.3 no
C38 C39 H392 111.8 no
C40 C39 H392 109.5 no
H391 C39 H392 110.2 no
C39 C40 C41 108.4(4) yes
C39 C40 C42 110.1(5) yes
C41 C40 C42 109.1(4) yes
C39 C40 H401 110.6 no
C41 C40 H401 109.0 no
C42 C40 H401 109.7 no
C40 C41 C36 110.7(4) yes
C40 C41 H411 110.3 no
C36 C41 H411 109.2 no
C40 C41 H412 109.2 no
C36 C41 H412 108.5 no
H411 C41 H412 108.9 no
C40 C42 C43 109.3(4) yes
C40 C42 H421 110.3 no
C43 C42 H421 111.9 no
C40 C42 H422 108.8 no
C43 C42 H422 109.8 no
H421 C42 H422 106.8 no
C42 C43 C44 109.7(4) yes
C42 C43 C45 110.4(5) yes
C44 C43 C45 109.3(5) yes
C42 C43 H431 109.1 no
C44 C43 H431 109.4 no
C45 C43 H431 108.9 no
C38 C44 C43 110.2(4) yes
C38 C44 H441 112.0 no
C43 C44 H441 109.8 no
C38 C44 H442 109.4 no
C43 C44 H442 108.0 no
H441 C44 H442 107.3 no
C43 C45 C36 109.6(3) yes
C43 C45 H452 110.7 no
C36 C45 H452 107.4 no
C43 C45 H451 110.4 no
C36 C45 H451 109.7 no
H452 C45 H451 109.0 no
C32 C46 C47 111.6(3) yes
C32 C46 C51 110.0(3) yes
C47 C46 C51 107.6(4) yes
C32 C46 C55 109.5(4) yes
C47 C46 C55 109.2(4) yes
C51 C46 C55 108.8(4) yes
C46 C47 C48 109.6(3) yes
C46 C47 H471 111.3 no
C48 C47 H471 109.1 no
C46 C47 H472 110.6 no
C48 C47 H472 108.9 no
H471 C47 H472 107.3 no
C47 C48 C49 109.1(4) yes
C47 C48 C54 109.6(4) yes
C49 C48 C54 110.1(5) yes
C47 C48 H481 108.3 no
C49 C48 H481 110.5 no
C54 C48 H481 109.3 no
C48 C49 C50 109.0(4) yes
C48 C49 H491 111.3 no
C50 C49 H491 110.4 no
C48 C49 H492 108.5 no
C50 C49 H492 110.4 no
H491 C49 H492 107.1 no
C49 C50 C51 108.7(4) yes
C49 C50 C52 110.8(5) yes
C51 C50 C52 110.5(4) yes
C49 C50 H501 109.1 no
C51 C50 H501 108.7 no
C52 C50 H501 109.1 no
C50 C51 C46 109.5(4) yes
C50 C51 H511 109.9 no
C46 C51 H511 110.7 no
C50 C51 H512 109.2 no
C46 C51 H512 107.5 no
H511 C51 H512 110.0 no
C50 C52 C53 109.1(4) yes
C50 C52 H521 107.4 no
C53 C52 H521 109.3 no
C50 C52 H522 109.2 no
C53 C52 H522 113.8 no
H521 C52 H522 107.8 no
C52 C53 C54 110.3(5) yes
C52 C53 C55 108.7(4) yes
C54 C53 C55 109.8(5) yes
C52 C53 H531 109.3 no
C54 C53 H531 111.5 no
C55 C53 H531 107.2 no
C53 C54 C48 109.9(4) yes
C53 C54 H541 109.4 no
C48 C54 H541 108.0 no
C53 C54 H542 112.1 no
C48 C54 H542 109.8 no
H541 C54 H542 107.5 no
C53 C55 C46 110.1(4) yes
C53 C55 H551 110.6 no
C46 C55 H551 109.4 no
C53 C55 H552 109.3 no
C46 C55 H552 108.2 no
H551 C55 H552 109.2 no
C57 C56 C61 118.0(6) yes
C57 C56 C62 120.7(6) yes
C61 C56 C62 121.3(7) yes
C56 C57 C58 119.1(6) yes
C56 C57 H571 120.4 no
C58 C57 H571 120.5 no
C57 C58 C59 121.8(8) yes
C57 C58 H581 119.8 no
C59 C58 H581 118.4 no
C58 C59 C60 119.6(8) yes
C58 C59 H591 119.4 no
C60 C59 H591 121.0 no
C59 C60 C61 118.4(7) yes
C59 C60 H601 123.6 no
C61 C60 H601 118.0 no
C56 C61 C60 123.1(7) yes
C56 C61 H611 115.6 no
C60 C61 H611 121.3 no
C56 C62 H621 110.1 no
C56 C62 H622 110.5 no
H621 C62 H622 107.8 no
C56 C62 H623 110.6 no
H621 C62 H623 108.7 no
H622 C62 H623 109.1 no

loop_
_geom_bond_atom_site_label_1
_geom_bond_atom_site_label_2
_geom_bond_distance
_geom_bond_publ_flag
Cl1 C2 1.749(4) yes
C2 C3 1.372(6) yes
C2 C27 1.430(5) yes
C3 C4 1.411(6) yes
C3 C20 1.479(7) yes
C4 C5 1.374(6) yes
C4 H41 0.937 no
C5 C6 1.398(6) yes
C5 H51 0.946 no
C6 C7 1.387(5) yes
C6 C10 1.503(6) yes
C7 C8 1.431(5) yes
C7 C18 1.420(6) yes
C8 O9 1.338(5) yes
C8 C13 1.361(5) yes
O9 C10 1.485(5) yes
C10 C11 1.503(7) yes
C10 C12 1.532(7) yes
C11 H112 0.952 no
C11 H111 0.973 no
C11 H113 0.963 no
C12 H122 0.946 no
C12 H121 0.979 no
C12 H123 0.965 no
C13 C14 1.427(6) yes
C13 C16 1.429(6) yes
C14 N15 1.136(6) yes
C16 N17 1.125(6) yes
C18 N19 1.139(6) yes
C20 C21 1.410(6) yes
C20 H201 0.972 no
C21 C22 1.528(7) yes
C21 C26 1.473(6) yes
C22 C23 1.488(11) yes
C22 C24 1.524(9) yes
C22 C25 1.482(9) yes
C23 H231 0.983 no
C23 H233 0.940 no
C23 H232 0.967 no
C24 H241 0.958 no
C24 H243 0.942 no
C24 H242 0.961 no
C25 H251 0.966 no
C25 H252 0.936 no
C25 H253 0.988 no
C26 C27 1.493(6) yes
C26 H261 0.965 no
C27 C28 1.383(6) yes
C28 C29 1.401(5) yes
C28 H281 0.942 no
C29 C30 1.380(5) yes
C29 H291 0.946 no
C30 C31 1.432(5) yes
C30 C35 1.441(6) yes
C31 C32 1.336(5) yes
C31 H311 0.935 no
C32 O33 1.375(5) yes
C32 C46 1.502(5) yes
O33 C34 1.364(4) yes
C34 C35 1.350(5) yes
C34 C36 1.498(5) yes
C35 H351 0.968 no
C36 C37 1.535(6) yes
C36 C41 1.529(6) yes
C36 C45 1.538(5) yes
C37 C38 1.528(6) yes
C37 H371 0.999 no
C37 H372 0.959 no
C38 C39 1.523(8) yes
C38 C44 1.513(7) yes
C38 H381 0.990 no
C39 C40 1.522(8) yes
C39 H391 0.974 no
C39 H392 0.974 no
C40 C41 1.540(7) yes
C40 C42 1.526(8) yes
C40 H401 0.985 no
C41 H411 0.983 no
C41 H412 0.989 no
C42 C43 1.510(9) yes
C42 H421 0.985 no
C42 H422 0.988 no
C43 C44 1.509(8) yes
C43 C45 1.541(6) yes
C43 H431 0.997 no
C44 H441 0.981 no
C44 H442 0.987 no
C45 H452 0.977 no
C45 H451 0.969 no
C46 C47 1.545(6) yes
C46 C51 1.542(6) yes
C46 C55 1.529(7) yes
C47 C48 1.546(6) yes
C47 H471 0.991 no
C47 H472 0.958 no
C48 C49 1.521(8) yes
C48 C54 1.504(8) yes
C48 H481 0.988 no
C49 C50 1.520(7) yes
C49 H491 0.991 no
C49 H492 1.022 no
C50 C51 1.541(6) yes
C50 C52 1.499(8) yes
C50 H501 0.986 no
C51 H511 0.968 no
C51 H512 0.987 no
C52 C53 1.519(8) yes
C52 H521 0.995 no
C52 H522 0.975 no
C53 C54 1.511(8) yes
C53 C55 1.537(6) yes
C53 H531 1.006 no
C54 H541 0.998 no
C54 H542 0.969 no
C55 H551 0.968 no
C55 H552 0.975 no
C56 C57 1.375(9) yes
C56 C61 1.392(8) yes
C56 C62 1.454(9) yes
C57 C58 1.369(11) yes
C57 H571 0.960 no
C58 C59 1.351(11) yes
C58 H581 0.956 no
C59 C60 1.398(11) yes
C59 H591 0.928 no
C60 C61 1.324(10) yes
C60 H601 0.970 no
C61 H611 0.949 no
C62 H621 0.980 no
C62 H622 0.981 no
C62 H623 0.960 no
